data_4107510
loop_
_publ_author_name
'Motoharu Imai'
'Akira Sato'
'Takeshi Aoyagi'
'Takashi Kimura'
'Yoshitaka Matsushita'
'Naohito Tsujii'

_publ_section_title
;
 Superconductivity in the AlB2-Type Ternary Rare-Earth Silicide
 YbGa1.1Si0.9
;
_journal_name_full 'Journal of the American Chemical Society'
_journal_page_first 2886
_journal_page_last 2887
_journal_paper_doi 10.1021/ja077669r
_journal_volume 130
_journal_year 2008
_chemical_formula_analytical 'Yb0.98 Ga1.15 Si0.87'
_chemical_formula_moiety 'Yb0.5, Ga0.563(16) Si0.437'
_chemical_formula_structural 'Yb0.5 Ga0.563(16) Si0.437'
_chemical_formula_sum 'Ga1.13 Si0.87 Yb'
_chemical_formula_weight 276.09
_chemical_name_common 'Ytterbium gallium silicide'
_chemical_name_systematic
;
 Ytterbium gallium silicon
;
_space_group_IT_number 191
_symmetry_space_group_name_Hall '-P 6 2'
_symmetry_space_group_name_H-M 'P 6/m m m'
_atom_sites_solution_hydrogens geom
_atom_sites_solution_primary direct
_atom_sites_solution_secondary difmap
_audit_creation_method SHELXL-97
_cell_angle_alpha 90.00
_cell_angle_beta 90.00
_cell_angle_gamma 120.00
_cell_formula_units_Z 1
_cell_length_a 4.1275(3)
_cell_length_b 4.1275(3)
_cell_length_c 4.2357(4)
_cell_measurement_reflns_used 998
_cell_measurement_temperature 293(2)
_cell_measurement_theta_max 40.05
_cell_measurement_theta_min 4.81
_cell_volume 62.493(9)
_computing_cell_refinement 'SAINT-Plus-NT(Bruker, 1999)'
_computing_data_collection 'SMART-NT(Bruker, 1999)'
_computing_data_reduction 'SAINT-Plus-NT(Bruker, 1999)'
_computing_structure_refinement 'SHELXL-97 (Sheldrick, 1997)'
_diffrn_ambient_temperature 293(2)
_diffrn_measured_fraction_theta_full 1.000
_diffrn_measured_fraction_theta_max 1.000
_diffrn_measurement_device_type 'Bruker SMART APEX CCD area-detector'
_diffrn_measurement_method \w
_diffrn_radiation_monochromator graphite
_diffrn_radiation_source 'fine-focus sealed tube'
_diffrn_radiation_type MoK\a
_diffrn_radiation_wavelength 0.71073
_diffrn_reflns_av_R_equivalents 0.0495
_diffrn_reflns_av_sigmaI/netI 0.0231
_diffrn_reflns_limit_h_max 7
_diffrn_reflns_limit_h_min -7
_diffrn_reflns_limit_k_max 6
_diffrn_reflns_limit_k_min -5
_diffrn_reflns_limit_l_max 7
_diffrn_reflns_limit_l_min -7
_diffrn_reflns_number 1031
_diffrn_reflns_theta_full 40.35
_diffrn_reflns_theta_max 40.35
_diffrn_reflns_theta_min 4.81
_exptl_absorpt_coefficient_mu 49.179
_exptl_absorpt_correction_T_max 0.086166
_exptl_absorpt_correction_T_min 0.02381
_exptl_absorpt_correction_type multi-scan
_exptl_absorpt_process_details 'SADABS; Bruker, 1999)'
_exptl_crystal_colour Silver
_exptl_crystal_density_diffrn 7.336
_exptl_crystal_description Chunk
_exptl_crystal_F_000 117
_exptl_crystal_size_max 0.18
_exptl_crystal_size_mid 0.15
_exptl_crystal_size_min 0.08
_refine_diff_density_max 2.828
_refine_diff_density_min -1.527
_refine_diff_density_rms 0.438
_refine_ls_extinction_coef 0.15(2)
_refine_ls_extinction_expression Fc^*^=kFc[1+0.001xFc^2^\l^3^/sin(2\q)]^-1/4^
_refine_ls_extinction_method SHELXL
_refine_ls_goodness_of_fit_ref 1.160
_refine_ls_hydrogen_treatment mixed
_refine_ls_matrix_type full
_refine_ls_number_parameters 7
_refine_ls_number_reflns 109
_refine_ls_number_restraints 0
_refine_ls_restrained_S_all 1.160
_refine_ls_R_factor_all 0.0249
_refine_ls_R_factor_gt 0.0249
_refine_ls_shift/su_max 0.000
_refine_ls_shift/su_mean 0.000
_refine_ls_structure_factor_coef Fsqd
_refine_ls_weighting_details 'calc w=1/[\s^2^(Fo^2^)+(0.0381P)^2^+0.0000P] where P=(Fo^2^+2Fc^2^)/3'
_refine_ls_weighting_scheme calc
_refine_ls_wR_factor_gt 0.0589
_refine_ls_wR_factor_ref 0.0589
_reflns_number_gt 109
_reflns_number_total 109
_reflns_threshold_expression >2sigma(I)
_cod_data_source_file ja077669r-file003.cif
_cod_data_source_block ygs2
_cod_database_code 4107510

loop_
_symmetry_equiv_pos_as_xyz
'x, y, z'
'-y, x-y, z'
'-x+y, -x, z'
'-x, -y, z'
'y, -x+y, z'
'x-y, x, z'
'y, x, -z'
'x-y, -y, -z'
'-x, -x+y, -z'
'-y, -x, -z'
'-x+y, y, -z'
'x, x-y, -z'
'-x, -y, -z'
'y, -x+y, -z'
'x-y, x, -z'
'x, y, -z'
'-y, x-y, -z'
'-x+y, -x, -z'
'-y, -x, z'
'-x+y, y, z'
'x, x-y, z'
'y, x, z'
'x-y, -y, z'
'-x, -x+y, z'

loop_
_atom_site_label
_atom_site_type_symbol
_atom_site_fract_x
_atom_site_fract_y
_atom_site_fract_z
_atom_site_U_iso_or_equiv
_atom_site_adp_type
_atom_site_occupancy
_atom_site_symmetry_multiplicity
_atom_site_calc_flag
_atom_site_refinement_flags
Yb Yb 0.0000 0.0000 0.0000 0.0142(3) Uani 1 24 d S
Ga Ga 0.3333333 0.6666667 0.5000 0.0227(6) Uani 0.563(16) 12 d SP
Si Si 0.3333333 0.6666667 0.5000 0.0227(6) Uani 0.437(16) 12 d SP

loop_
_atom_site_aniso_label
_atom_site_aniso_U_11
_atom_site_aniso_U_22
_atom_site_aniso_U_33
_atom_site_aniso_U_23
_atom_site_aniso_U_13
_atom_site_aniso_U_12
Yb 0.0163(3) 0.0163(3) 0.0098(3) 0.000 0.000 0.00817(15)
Ga 0.0125(6) 0.0125(6) 0.0429(12) 0.000 0.000 0.0063(3)
Si 0.0125(6) 0.0125(6) 0.0429(12) 0.000 0.000 0.0063(3)

loop_
_atom_type_symbol
_atom_type_description
_atom_type_scat_dispersion_real
_atom_type_scat_dispersion_imag
_atom_type_scat_source
Si Si 0.0817 0.0704 'International Tables Vol C Tables 4.2.6.8 and 6.1.1.4'
Ga Ga 0.2307 1.6083 'International Tables Vol C Tables 4.2.6.8 and 6.1.1.4'
Yb Yb -0.3850 5.5486 'International Tables Vol C Tables 4.2.6.8 and 6.1.1.4'

loop_
_geom_angle_atom_site_label_1
_geom_angle_atom_site_label_2
_geom_angle_atom_site_label_3
_geom_angle
_geom_angle_site_symmetry_1
_geom_angle_site_symmetry_3
Si Yb Ga 43.892(2) 13_666 .
Si Yb Si 136.108(2) 13_666 13
Ga Yb Si 180.0 . 13
Si Yb Si 180.0 13_666 1_444
Ga Yb Si 136.108(2) . 1_444
Si Yb Si 43.892(2) 13 1_444
Si Yb Ga 0.0 13_666 13_666
Ga Yb Ga 43.892(2) . 13_666
Si Yb Ga 136.108(2) 13 13_666
Si Yb Ga 180.0 1_444 13_666
Si Yb Ga 136.108(2) 13_666 13
Ga Yb Ga 180.0 . 13
Si Yb Ga 0.0 13 13
Si Yb Ga 43.892(2) 1_444 13
Ga Yb Ga 136.108(2) 13_666 13
Si Yb Ga 180.0 13_666 1_444
Ga Yb Ga 136.108(2) . 1_444
Si Yb Ga 43.892(2) 13 1_444
Si Yb Ga 0.0 1_444 1_444
Ga Yb Ga 180.0 13_666 1_444
Ga Yb Ga 43.892(2) 13 1_444
Si Yb Si 80.681(5) 13_666 13_566
Ga Yb Si 43.892(2) . 13_566
Si Yb Si 136.108(2) 13 13_566
Si Yb Si 99.319(5) 1_444 13_566
Ga Yb Si 80.681(5) 13_666 13_566
Ga Yb Si 136.108(2) 13 13_566
Ga Yb Si 99.319(5) 1_444 13_566
Si Yb Si 136.108(2) 13_666 13_565
Ga Yb Si 99.319(5) . 13_565
Si Yb Si 80.681(5) 13 13_565
Si Yb Si 43.892(2) 1_444 13_565
Ga Yb Si 136.108(2) 13_666 13_565
Ga Yb Si 80.681(5) 13 13_565
Ga Yb Si 43.892(2) 1_444 13_565
Si Yb Si 83.257(7) 13_566 13_565
Si Yb Si 43.892(2) 13_666 1_545
Ga Yb Si 80.681(5) . 1_545
Si Yb Si 99.319(5) 13 1_545
Si Yb Si 136.108(2) 1_444 1_545
Ga Yb Si 43.892(2) 13_666 1_545
Ga Yb Si 99.319(5) 13 1_545
Ga Yb Si 136.108(2) 1_444 1_545
Si Yb Si 96.743(7) 13_566 1_545
Si Yb Si 180.0 13_565 1_545
Si Yb Si 99.319(5) 13_666 1_544
Ga Yb Si 136.108(2) . 1_544
Si Yb Si 43.892(2) 13 1_544
Si Yb Si 80.681(5) 1_444 1_544
Ga Yb Si 99.319(5) 13_666 1_544
Ga Yb Si 43.892(2) 13 1_544
Ga Yb Si 80.681(5) 1_444 1_544
Si Yb Si 180.0 13_566 1_544
Si Yb Si 96.743(7) 13_565 1_544
Si Yb Si 83.257(7) 1_545 1_544
Si Ga Si 120.0 13_676 13_566
Si Ga Ga 0.0 13_676 13_676
Si Ga Ga 120.0 13_566 13_676
Si Ga Ga 120.0 13_676 13_566
Si Ga Ga 0.0 13_566 13_566
Ga Ga Ga 120.0 13_676 13_566
Si Ga Si 120.0 13_676 13_666
Si Ga Si 120.0 13_566 13_666
Ga Ga Si 120.0 13_676 13_666
Ga Ga Si 120.0 13_566 13_666
Si Ga Ga 120.0 13_676 13_666
Si Ga Ga 120.0 13_566 13_666
Ga Ga Ga 120.0 13_676 13_666
Ga Ga Ga 120.0 13_566 13_666
Si Ga Ga 0.0 13_666 13_666
Si Ga Yb 138.372(3) 13_676 .
Si Ga Yb 68.054(1) 13_566 .
Ga Ga Yb 138.372(3) 13_676 .
Ga Ga Yb 68.054(1) 13_566 .
Si Ga Yb 68.054(1) 13_666 .
Ga Ga Yb 68.054(1) 13_666 .
Si Ga Yb 68.054(1) 13_676 1_666
Si Ga Yb 138.372(3) 13_566 1_666
Ga Ga Yb 68.054(1) 13_676 1_666
Ga Ga Yb 138.372(3) 13_566 1_666
Si Ga Yb 68.054(1) 13_666 1_666
Ga Ga Yb 68.054(1) 13_666 1_666
Yb Ga Yb 136.108(2) . 1_666
Si Ga Yb 68.054(1) 13_676 1_566
Si Ga Yb 68.054(1) 13_566 1_566
Ga Ga Yb 68.054(1) 13_676 1_566
Ga Ga Yb 68.054(1) 13_566 1_566
Si Ga Yb 138.372(3) 13_666 1_566
Ga Ga Yb 138.372(3) 13_666 1_566
Yb Ga Yb 136.108(2) . 1_566
Yb Ga Yb 80.681(5) 1_666 1_566
Si Ga Yb 68.054(1) 13_676 1_565
Si Ga Yb 68.054(1) 13_566 1_565
Ga Ga Yb 68.054(1) 13_676 1_565
Ga Ga Yb 68.054(1) 13_566 1_565
Si Ga Yb 138.372(3) 13_666 1_565
Ga Ga Yb 138.372(3) 13_666 1_565
Yb Ga Yb 80.681(5) . 1_565
Yb Ga Yb 136.108(2) 1_666 1_565
Yb Ga Yb 83.257(7) 1_566 1_565
Si Ga Yb 138.372(3) 13_676 1_556
Si Ga Yb 68.054(1) 13_566 1_556
Ga Ga Yb 138.372(3) 13_676 1_556
Ga Ga Yb 68.054(1) 13_566 1_556
Si Ga Yb 68.054(1) 13_666 1_556
Ga Ga Yb 68.054(1) 13_666 1_556
Yb Ga Yb 83.257(7) . 1_556
Yb Ga Yb 80.681(5) 1_666 1_556
Yb Ga Yb 80.681(5) 1_566 1_556
Yb Ga Yb 136.108(2) 1_565 1_556
Si Ga Yb 68.054(1) 13_676 1_665
Si Ga Yb 138.372(3) 13_566 1_665
Ga Ga Yb 68.054(1) 13_676 1_665
Ga Ga Yb 138.372(3) 13_566 1_665
Si Ga Yb 68.054(1) 13_666 1_665
Ga Ga Yb 68.054(1) 13_666 1_665
Yb Ga Yb 80.681(5) . 1_665
Yb Ga Yb 83.257(7) 1_666 1_665
Yb Ga Yb 136.108(3) 1_566 1_665
Yb Ga Yb 80.681(5) 1_565 1_665
Yb Ga Yb 136.108(2) 1_556 1_665

loop_
_geom_bond_atom_site_label_1
_geom_bond_atom_site_label_2
_geom_bond_distance
_geom_bond_site_symmetry_2
Yb Si 3.18811(19) 13_666
Yb Ga 3.18811(18) .
Yb Si 3.18811(18) 13
Yb Si 3.18811(19) 1_444
Yb Ga 3.18811(19) 13_666
Yb Ga 3.18811(18) 13
Yb Ga 3.18811(19) 1_444
Yb Si 3.18811(18) 13_566
Yb Si 3.18811(19) 13_565
Yb Si 3.18811(19) 1_545
Yb Si 3.18811(18) 1_544
Ga Si 2.38301(18) 13_676
Ga Si 2.38301(17) 13_566
Ga Ga 2.38301(18) 13_676
Ga Ga 2.38301(17) 13_566
Ga Si 2.38301(17) 13_666
Ga Ga 2.38301(17) 13_666
Ga Yb 3.18811(19) 1_666
Ga Yb 3.18811(18) 1_566
Ga Yb 3.18811(19) 1_565
Ga Yb 3.18811(18) 1_556
Ga Yb 3.18811(19) 1_665
